data_2016982
loop_
_publ_author_name
'Michta, Anna'
'Nowak, Maria'
'Kusz, Joachim'

_publ_section_title
;
 Quinolin-6-ol at 100K
;
_journal_coeditor_code SK3283
_journal_issue 2
_journal_name_full 'Acta Crystallographica Section C'
_journal_page_first o66
_journal_page_last o69
_journal_paper_doi 10.1107/S010827010900047X
_journal_volume 65
_journal_year 2009
_chemical_formula_iupac 'C9 H7 N O'
_chemical_formula_moiety 'C9 H7 N O'
_chemical_formula_sum 'C9 H7 N O'
_chemical_formula_weight 145.16
_chemical_melting_point 466
_chemical_name_systematic
;
quinolin-6-ol
;
_space_group_IT_number 61
_symmetry_cell_setting orthorhombic
_symmetry_space_group_name_Hall '-P 2ac 2ab'
_symmetry_space_group_name_H-M 'P b c a'
_atom_sites_solution_hydrogens geom
_atom_sites_solution_primary direct
_atom_sites_solution_secondary difmap
_audit_creation_method SHELXL-97
_cell_angle_alpha 90.00
_cell_angle_beta 90.00
_cell_angle_gamma 90.00
_cell_formula_units_Z 16
_cell_length_a 14.2061(2)
_cell_length_b 13.4440(2)
_cell_length_c 14.5341(2)
_cell_measurement_reflns_used 8457
_cell_measurement_temperature 100(2)
_cell_measurement_theta_max 34.5674
_cell_measurement_theta_min 3.0234
_cell_volume 2775.82(7)
_computing_cell_refinement 'CrysAlis RED (Oxford Diffraction, 2006)'
_computing_data_collection 'CrysAlis CCD (Oxford Diffraction, 2006)'
_computing_data_reduction 'CrysAlis RED (Oxford Diffraction, 2006)'
_computing_molecular_graphics 'PLATON (Spek, 2003) and Mercury (Macrae <i>et al.</i>,  2006)'
_computing_publication_material 'publCIF (Westrip, 2009)'
_computing_structure_refinement '<i>SHELXL97</i> (Sheldrick, 2008)'
_computing_structure_solution '<i>SHELXS97</i> (Sheldrick, 2008)'
_diffrn_ambient_temperature 100(2)
_diffrn_measured_fraction_theta_full 0.998
_diffrn_measured_fraction_theta_max 0.950
_diffrn_measurement_device_type
;
Oxford Diffraction diffractometer with Sapphire3 CCD detector
;
_diffrn_measurement_method \w
_diffrn_radiation_monochromator graphite
_diffrn_radiation_source 'fine-focus sealed tube'
_diffrn_radiation_type MoK\a
_diffrn_radiation_wavelength 0.71073
_diffrn_reflns_av_R_equivalents 0.0439
_diffrn_reflns_av_sigmaI/netI 0.0572
_diffrn_reflns_limit_h_max 13
_diffrn_reflns_limit_h_min -22
_diffrn_reflns_limit_k_max 20
_diffrn_reflns_limit_k_min -21
_diffrn_reflns_limit_l_max 22
_diffrn_reflns_limit_l_min -23
_diffrn_reflns_number 31753
_diffrn_reflns_theta_full 25.00
_diffrn_reflns_theta_max 34.62
_diffrn_reflns_theta_min 3.03
_diffrn_standards_number 16.0328
_exptl_absorpt_coefficient_mu 0.092
_exptl_absorpt_correction_type none
_exptl_crystal_colour colourless
_exptl_crystal_density_diffrn 1.389
_exptl_crystal_density_method 'not measured'
_exptl_crystal_description polyhedron
_exptl_crystal_F_000 1216
_exptl_crystal_size_max 0.412
_exptl_crystal_size_mid 0.182
_exptl_crystal_size_min 0.1
_refine_diff_density_max 0.445
_refine_diff_density_min -0.230
_refine_ls_extinction_method none
_refine_ls_goodness_of_fit_ref 0.999
_refine_ls_hydrogen_treatment mixed
_refine_ls_matrix_type full
_refine_ls_number_parameters 208
_refine_ls_number_reflns 5637
_refine_ls_number_restraints 0
_refine_ls_restrained_S_all 0.999
_refine_ls_R_factor_all 0.0873
_refine_ls_R_factor_gt 0.0439
_refine_ls_shift/su_max 0.000
_refine_ls_shift/su_mean 0.000
_refine_ls_structure_factor_coef Fsqd
_refine_ls_weighting_details 'calc w=1/[\s^2^(Fo^2^)+(0.0458P)^2^] where P=(Fo^2^+2Fc^2^)/3'
_refine_ls_weighting_scheme calc
_refine_ls_wR_factor_gt 0.0953
_refine_ls_wR_factor_ref 0.1017
_reflns_number_gt 3361
_reflns_number_total 5637
_reflns_threshold_expression >2sigma(I)
_cod_data_source_file sk3283.cif
_cod_data_source_block I
_cod_database_code 2016982
_cod_database_fobs_code 2016982

loop_
_symmetry_equiv_pos_as_xyz
'x, y, z'
'-x+1/2, -y, z+1/2'
'-x, y+1/2, -z+1/2'
'x+1/2, -y+1/2, -z'
'-x, -y, -z'
'x-1/2, y, -z-1/2'
'x, -y-1/2, z-1/2'
'-x-1/2, y-1/2, z'

loop_
_atom_site_type_symbol
_atom_site_label
_atom_site_fract_x
_atom_site_fract_y
_atom_site_fract_z
_atom_site_U_iso_or_equiv
_atom_site_adp_type
_atom_site_calc_flag
_atom_site_refinement_flags
_atom_site_occupancy
_atom_site_disorder_assembly
_atom_site_disorder_group
O O1 0.15147(5) 0.00582(6) 0.30239(6) 0.02329(18) Uani d . 1 . .
N N1 0.50579(6) 0.13624(7) 0.19933(6) 0.01853(18) Uani d . 1 . .
C C2 0.51744(7) 0.22768(8) 0.16756(7) 0.0209(2) Uani d . 1 . .
H H2 0.5789 0.2475 0.1495 0.025 Uiso calc R 1 . .
C C3 0.44410(7) 0.29694(8) 0.15904(7) 0.0205(2) Uani d . 1 . .
H H3 0.4561 0.3615 0.1352 0.025 Uiso calc R 1 . .
C C4 0.35519(7) 0.27062(8) 0.18537(7) 0.0186(2) Uani d . 1 . .
H H4 0.3049 0.3170 0.1805 0.022 Uiso calc R 1 . .
C C5 0.24796(7) 0.13988(7) 0.24618(7) 0.01720(19) Uani d . 1 . .
H H5 0.1955 0.1836 0.2428 0.021 Uiso calc R 1 . .
C C6 0.23569(7) 0.04410(8) 0.27652(7) 0.0171(2) Uani d . 1 . .
C C7 0.31387(7) -0.02134(8) 0.28168(7) 0.0183(2) Uani d . 1 . .
H H7 0.3049 -0.0877 0.3023 0.022 Uiso calc R 1 . .
C C8 0.40209(7) 0.01017(7) 0.25724(7) 0.0180(2) Uani d . 1 . .
H H8 0.4539 -0.0342 0.2619 0.022 Uiso calc R 1 . .
C C9 0.41673(6) 0.10792(7) 0.22516(7) 0.01538(19) Uani d . 1 . .
C C10 0.33861(7) 0.17398(7) 0.21987(7) 0.01497(19) Uani d . 1 . .
H H1O 0.1101(9) 0.0505(9) 0.2992(9) 0.022 Uiso d . 1 . .
O O2 0.16710(5) -0.05798(5) 0.01944(6) 0.02581(19) Uani d . 1 . .
N N2 0.15881(6) 0.35388(6) 0.02634(6) 0.01920(18) Uani d . 1 . .
C C12 0.08103(7) 0.39882(8) 0.05397(8) 0.0218(2) Uani d . 1 . .
H H12 0.0801 0.4695 0.0542 0.026 Uiso calc R 1 . .
C C13 -0.00072(7) 0.34831(8) 0.08308(8) 0.0226(2) Uani d . 1 . .
H H13 -0.0532(8) 0.3859(9) 0.1054(9) 0.027 Uiso d . 1 . .
C C14 -0.00133(7) 0.24703(8) 0.08257(7) 0.0198(2) Uani d . 1 . .
H H14 -0.0559 0.2118 0.1017 0.024 Uiso calc R 1 . .
C C15 0.08434(7) 0.08970(7) 0.05082(7) 0.0182(2) Uani d . 1 . .
H H15 0.0313 0.0514 0.0690 0.022 Uiso calc R 1 . .
C C16 0.16512(7) 0.04274(7) 0.02212(7) 0.0182(2) Uani d . 1 . .
C C17 0.24385(7) 0.09989(8) -0.00572(7) 0.0183(2) Uani d . 1 . .
H H17 0.2994 0.0671 -0.0258 0.022 Uiso calc R 1 . .
C C18 0.24119(7) 0.20138(7) -0.00418(7) 0.0178(2) Uani d . 1 . .
H H18 0.2946 0.2384 -0.0234 0.021 Uiso calc R 1 . .
C C19 0.15930(7) 0.25172(7) 0.02587(7) 0.01545(19) Uani d . 1 . .
C C20 0.07987(7) 0.19446(7) 0.05339(7) 0.01594(19) Uani d . 1 . .
H H2O 0.2272(9) -0.0800(9) 0.0172(8) 0.024 Uiso d . 1 . .

loop_
_atom_site_aniso_label
_atom_site_aniso_U_11
_atom_site_aniso_U_22
_atom_site_aniso_U_33
_atom_site_aniso_U_12
_atom_site_aniso_U_13
_atom_site_aniso_U_23
O1 0.0119(3) 0.0219(4) 0.0361(5) -0.0005(3) 0.0020(3) 0.0076(3)
N1 0.0127(4) 0.0244(5) 0.0185(4) -0.0009(3) 0.0010(3) -0.0004(4)
C2 0.0156(5) 0.0284(6) 0.0188(5) -0.0044(4) 0.0008(4) -0.0001(4)
C3 0.0213(5) 0.0200(5) 0.0202(5) -0.0051(4) -0.0027(4) 0.0023(4)
C4 0.0176(5) 0.0179(5) 0.0203(5) 0.0007(4) -0.0027(4) 0.0004(4)
C5 0.0113(4) 0.0187(5) 0.0216(5) 0.0027(4) -0.0005(4) 0.0011(4)
C6 0.0118(4) 0.0203(5) 0.0191(5) -0.0015(4) -0.0007(4) 0.0010(4)
C7 0.0176(5) 0.0160(5) 0.0212(5) 0.0010(4) -0.0004(4) 0.0023(4)
C8 0.0148(4) 0.0195(5) 0.0197(5) 0.0050(4) -0.0004(4) 0.0008(4)
C9 0.0125(4) 0.0189(5) 0.0148(4) 0.0006(4) -0.0005(3) -0.0018(4)
C10 0.0132(4) 0.0163(4) 0.0154(4) 0.0000(4) -0.0014(4) -0.0009(4)
O2 0.0212(4) 0.0133(4) 0.0429(5) 0.0002(3) 0.0062(4) 0.0018(3)
N2 0.0197(4) 0.0148(4) 0.0231(4) 0.0013(3) -0.0021(3) -0.0019(3)
C12 0.0247(5) 0.0158(5) 0.0249(5) 0.0056(4) -0.0031(4) -0.0033(4)
C13 0.0202(5) 0.0262(6) 0.0215(5) 0.0088(5) -0.0008(4) -0.0014(5)
C14 0.0156(4) 0.0254(5) 0.0184(5) 0.0024(4) 0.0015(4) 0.0022(4)
C15 0.0148(4) 0.0175(5) 0.0222(5) -0.0026(4) 0.0014(4) 0.0022(4)
C16 0.0189(5) 0.0132(5) 0.0226(5) -0.0006(4) 0.0016(4) 0.0000(4)
C17 0.0153(4) 0.0167(5) 0.0228(5) 0.0010(4) 0.0029(4) -0.0014(4)
C18 0.0148(4) 0.0170(5) 0.0216(5) -0.0025(4) 0.0018(4) -0.0009(4)
C19 0.0157(4) 0.0136(4) 0.0171(5) 0.0004(4) -0.0021(4) -0.0013(4)
C20 0.0139(4) 0.0185(5) 0.0154(4) 0.0012(4) -0.0001(4) 0.0014(4)

loop_
_atom_type_symbol
_atom_type_description
_atom_type_scat_dispersion_real
_atom_type_scat_dispersion_imag
_atom_type_scat_source
C C 0.0033 0.0016 'International Tables Vol C Tables 4.2.6.8 and 6.1.1.4'
H H 0.0000 0.0000 'International Tables Vol C Tables 4.2.6.8 and 6.1.1.4'
N N 0.0061 0.0033 'International Tables Vol C Tables 4.2.6.8 and 6.1.1.4'
O O 0.0106 0.0060 'International Tables Vol C Tables 4.2.6.8 and 6.1.1.4'

loop_
_geom_angle_atom_site_label_1
_geom_angle_atom_site_label_2
_geom_angle_atom_site_label_3
_geom_angle_site_symmetry_1
_geom_angle_site_symmetry_3
_geom_angle
_geom_angle_publ_flag
C6 O1 H1O . . 109.3(8) ?
C2 N1 C9 . . 117.90(8) ?
N1 C2 C3 . . 123.67(9) ?
N1 C2 H2 . . 118.2 ?
C3 C2 H2 . . 118.2 ?
C4 C3 C2 . . 119.34(10) ?
C4 C3 H3 . . 120.3 ?
C2 C3 H3 . . 120.3 ?
C3 C4 C10 . . 119.46(9) ?
C3 C4 H4 . . 120.3 ?
C10 C4 H4 . . 120.3 ?
C6 C5 C10 . . 120.32(9) ?
C6 C5 H5 . . 119.8 ?
C10 C5 H5 . . 119.8 ?
O1 C6 C5 . . 123.88(9) ?
O1 C6 C7 . . 116.16(9) ?
C5 C6 C7 . . 119.96(9) ?
C8 C7 C6 . . 120.72(9) ?
C8 C7 H7 . . 119.6 ?
C6 C7 H7 . . 119.6 ?
C7 C8 C9 . . 120.60(9) ?
C7 C8 H8 . . 119.7 ?
C9 C8 H8 . . 119.7 ?
N1 C9 C8 . . 118.99(9) ?
N1 C9 C10 . . 122.04(9) ?
C8 C9 C10 . . 118.97(9) ?
C4 C10 C5 . . 122.96(9) ?
C4 C10 C9 . . 117.58(9) ?
C5 C10 C9 . . 119.43(9) ?
C16 O2 H2O . . 110.4(8) ?
C12 N2 C19 . . 117.58(9) ?
N2 C12 C13 . . 124.02(10) ?
N2 C12 H12 . . 118.0 ?
C13 C12 H12 . . 118.0 ?
C14 C13 C12 . . 119.02(10) ?
C14 C13 H13 . . 121.7(7) ?
C12 C13 H13 . . 119.2(7) ?
C13 C14 C20 . . 119.66(10) ?
C13 C14 H14 . . 120.2 ?
C20 C14 H14 . . 120.2 ?
C16 C15 C20 . . 120.28(9) ?
C16 C15 H15 . . 119.9 ?
C20 C15 H15 . . 119.9 ?
O2 C16 C15 . . 119.01(9) ?
O2 C16 C17 . . 121.18(9) ?
C15 C16 C17 . . 119.80(9) ?
C18 C17 C16 . . 121.06(9) ?
C18 C17 H17 . . 119.5 ?
C16 C17 H17 . . 119.5 ?
C17 C18 C19 . . 120.39(9) ?
C17 C18 H18 . . 119.8 ?
C19 C18 H18 . . 119.8 ?
N2 C19 C18 . . 118.95(9) ?
N2 C19 C20 . . 122.36(9) ?
C18 C19 C20 . . 118.68(9) ?
C15 C20 C14 . . 122.84(9) ?
C15 C20 C19 . . 119.80(9) ?
C14 C20 C19 . . 117.36(9) ?

loop_
_geom_bond_atom_site_label_1
_geom_bond_atom_site_label_2
_geom_bond_site_symmetry_2
_geom_bond_distance
_geom_bond_publ_flag
O1 C6 . 1.3557(11) y
O1 H1O . 0.842(13) ?
N1 C2 . 1.3236(13) ?
N1 C9 . 1.3735(12) ?
C2 C3 . 1.4027(15) ?
C2 H2 . 0.9500 ?
C3 C4 . 1.3665(13) ?
C3 H3 . 0.9500 ?
C4 C10 . 1.4124(14) ?
C4 H4 . 0.9500 ?
C5 C6 . 1.3722(14) y
C5 C10 . 1.4194(13) ?
C5 H5 . 0.9500 ?
C6 C7 . 1.4188(14) y
C7 C8 . 1.3697(13) ?
C7 H7 . 0.9500 ?
C8 C9 . 1.4099(14) ?
C8 H8 . 0.9500 ?
C9 C10 . 1.4235(13) ?
O2 C16 . 1.3550(12) y
O2 H2O . 0.904(12) ?
N2 C12 . 1.3218(13) ?
N2 C19 . 1.3735(12) ?
C12 C13 . 1.4102(15) ?
C12 H12 . 0.9500 ?
C13 C14 . 1.3617(15) ?
C13 H13 . 0.958(12) ?
C14 C20 . 1.4178(13) ?
C14 H14 . 0.9500 ?
C15 C16 . 1.3746(13) y
C15 C20 . 1.4104(13) ?
C15 H15 . 0.9500 ?
C16 C17 . 1.4159(14) y
C17 C18 . 1.3650(14) ?
C17 H17 . 0.9500 ?
C18 C19 . 1.4150(13) ?
C18 H18 . 0.9500 ?
C19 C20 . 1.4233(13) ?

loop_
_geom_hbond_atom_site_label_D
_geom_hbond_atom_site_label_H
_geom_hbond_atom_site_label_A
_geom_hbond_site_symmetry_A
_geom_hbond_distance_DH
_geom_hbond_distance_HA
_geom_hbond_distance_DA
_geom_hbond_angle_DHA
O1 H1O N1 6_556 0.842(13) 1.877(13) 2.7125(11) 171.4(12)
O2 H2O N2 8_655 0.904(12) 1.852(13) 2.7442(11) 168.6(12)
C13 H13 O1 3 0.958(12) 2.518(12) 3.4411(13) 161.8(10)

loop_
_geom_torsion_atom_site_label_1
_geom_torsion_atom_site_label_2
_geom_torsion_atom_site_label_3
_geom_torsion_atom_site_label_4
_geom_torsion_site_symmetry_1
_geom_torsion_site_symmetry_2
_geom_torsion_site_symmetry_3
_geom_torsion_site_symmetry_4
_geom_torsion
_geom_torsion_publ_flag
C9 N1 C2 C3 . . . . 0.11(15) ?
N1 C2 C3 C4 . . . . 0.65(16) ?
C2 C3 C4 C10 . . . . -0.57(15) ?
C10 C5 C6 O1 . . . . -179.64(9) ?
C10 C5 C6 C7 . . . . 0.00(15) ?
O1 C6 C7 C8 . . . . -179.88(9) ?
C5 C6 C7 C8 . . . . 0.45(15) ?
C6 C7 C8 C9 . . . . -0.93(15) ?
C2 N1 C9 C8 . . . . 178.56(9) ?
C2 N1 C9 C10 . . . . -0.93(14) ?
C7 C8 C9 N1 . . . . -178.55(9) ?
C7 C8 C9 C10 . . . . 0.95(15) ?
C3 C4 C10 C5 . . . . -178.13(10) ?
C3 C4 C10 C9 . . . . -0.20(15) ?
C6 C5 C10 C4 . . . . 177.93(10) ?
C6 C5 C10 C9 . . . . 0.04(15) ?
N1 C9 C10 C4 . . . . 0.98(14) ?
C8 C9 C10 C4 . . . . -178.51(9) ?
N1 C9 C10 C5 . . . . 178.99(9) ?
C8 C9 C10 C5 . . . . -0.50(14) ?
C19 N2 C12 C13 . . . . 0.25(16) ?
N2 C12 C13 C14 . . . . -0.54(17) ?
C12 C13 C14 C20 . . . . 0.31(16) ?
C20 C15 C16 O2 . . . . -179.32(10) ?
C20 C15 C16 C17 . . . . -0.56(16) ?
O2 C16 C17 C18 . . . . 179.06(10) ?
C15 C16 C17 C18 . . . . 0.33(16) ?
C16 C17 C18 C19 . . . . 0.28(16) ?
C12 N2 C19 C18 . . . . 179.39(9) ?
C12 N2 C19 C20 . . . . 0.25(15) ?
C17 C18 C19 N2 . . . . -179.82(10) ?
C17 C18 C19 C20 . . . . -0.64(15) ?
C16 C15 C20 C14 . . . . -179.81(10) ?
C16 C15 C20 C19 . . . . 0.19(15) ?
C13 C14 C20 C15 . . . . -179.85(10) ?
C13 C14 C20 C19 . . . . 0.15(15) ?
N2 C19 C20 C15 . . . . 179.55(10) ?
C18 C19 C20 C15 . . . . 0.40(14) ?
N2 C19 C20 C14 . . . . -0.44(15) ?
C18 C19 C20 C14 . . . . -179.59(9) ?
C5 C6 O1 H1O . . . . -2.8(9) ?
C7 C6 O1 H1O . . . . 177.6(9) ?
C15 C16 O2 H2O . . . . -162.3(8) ?
C17 C16 O2 H2O . . . . 19.0(9) ?
